data_4515645
loop_
_publ_author_name
'Kuang, Xiao-Kang'
'Zhu, Jun'
'Zhou, Li'
'Wang, Lijia'
'Wang, Sunewang R.'
'Tang, Yong'

_publ_section_title
;
 Synergetic Tandem Enantiomeric Enrichment in Catalytic Asymmetric
 Multi-Component Reactions (AMCRs): Highly Enantioselective Construction
 of Tetracyclic Indolines with Four Continuous Stereocenters
;
_journal_issue 6
_journal_name_full 'ACS Catalysis'
_journal_page_first 4991
_journal_paper_doi 10.1021/acscatal.8b00866
_journal_volume 8
_journal_year 2018
_chemical_formula_sum 'C21 H27 N O5'
_chemical_formula_weight 373.44
_space_group_IT_number 14
_space_group_name_Hall '-P 2ybc'
_space_group_name_H-M_alt 'P 1 21/c 1'
_symmetry_cell_setting monoclinic
_symmetry_space_group_name_H-M 'P 1 21/c 1'
_atom_sites_solution_hydrogens geom
_atom_sites_solution_primary direct
_atom_sites_solution_secondary difmap
_audit_creation_method SHELXL-97
_cell_angle_alpha 90.00
_cell_angle_beta 93.093(3)
_cell_angle_gamma 90.00
_cell_formula_units_Z 8
_cell_length_a 8.3767(9)
_cell_length_b 12.1262(13)
_cell_length_c 39.035(4)
_cell_measurement_reflns_used 2496
_cell_measurement_temperature 293(2)
_cell_measurement_theta_max 40.929
_cell_measurement_theta_min 4.595
_cell_volume 3959.3(7)
_computing_cell_refinement 'Bruker SMART'
_computing_data_collection 'Bruker SMART'
_computing_data_reduction 'Bruker SHELXTL'
_computing_molecular_graphics 'Bruker SHELXTL'
_computing_publication_material 'Bruker SHELXTL'
_computing_structure_refinement 'SHELXL-97 (Sheldrick, 1997)'
_computing_structure_solution 'SHELXS-97 (Sheldrick, 1990)'
_diffrn_ambient_temperature 293(2)
_diffrn_measured_fraction_theta_full 0.999
_diffrn_measured_fraction_theta_max 0.999
_diffrn_measurement_device_type 'CCD area detector'
_diffrn_measurement_method 'phi and omega scans'
_diffrn_radiation_monochromator graphite
_diffrn_radiation_source 'fine-focus sealed tube'
_diffrn_radiation_type MoK\a
_diffrn_radiation_wavelength 0.71073
_diffrn_reflns_av_R_equivalents 0.0791
_diffrn_reflns_av_sigmaI/netI 0.0803
_diffrn_reflns_limit_h_max 8
_diffrn_reflns_limit_h_min -10
_diffrn_reflns_limit_k_max 14
_diffrn_reflns_limit_k_min -13
_diffrn_reflns_limit_l_max 47
_diffrn_reflns_limit_l_min -44
_diffrn_reflns_number 22384
_diffrn_reflns_theta_full 25.50
_diffrn_reflns_theta_max 25.50
_diffrn_reflns_theta_min 1.76
_exptl_absorpt_coefficient_mu 0.089
_exptl_absorpt_correction_T_max 1.00000
_exptl_absorpt_correction_T_min 0.51191
_exptl_absorpt_correction_type empirical
_exptl_absorpt_process_details sadabs
_exptl_crystal_colour colorless
_exptl_crystal_density_diffrn 1.253
_exptl_crystal_density_method 'not measured'
_exptl_crystal_description prismatic
_exptl_crystal_F_000 1600
_exptl_crystal_size_max 0.211
_exptl_crystal_size_mid 0.175
_exptl_crystal_size_min 0.123
_refine_diff_density_max 0.261
_refine_diff_density_min -0.228
_refine_diff_density_rms 0.065
_refine_ls_extinction_method none
_refine_ls_goodness_of_fit_ref 0.995
_refine_ls_hydrogen_treatment constr
_refine_ls_matrix_type full
_refine_ls_number_parameters 514
_refine_ls_number_reflns 7355
_refine_ls_number_restraints 30
_refine_ls_restrained_S_all 0.998
_refine_ls_R_factor_all 0.1135
_refine_ls_R_factor_gt 0.0640
_refine_ls_shift/su_max 0.001
_refine_ls_shift/su_mean 0.000
_refine_ls_structure_factor_coef Fsqd
_refine_ls_weighting_details 'calc w=1/[\s^2^(Fo^2^)+(0.0749P)^2^+0.0000P] where P=(Fo^2^+2Fc^2^)/3'
_refine_ls_weighting_scheme calc
_refine_ls_wR_factor_gt 0.1416
_refine_ls_wR_factor_ref 0.1648
_reflns_number_gt 4412
_reflns_number_total 7355
_reflns_threshold_expression >2sigma(I)
_cod_data_source_file cs8b00866_si_003.cif
_cod_data_source_block cd213753
_cod_depositor_comments
;
The following automatic conversions were performed:

data item '_symmetry_cell_setting' value 'Monoclinic' was changed to
'monoclinic' in accordance with the
/home/data/users/saulius/crontab/automatic-downloads/current/ACS/lib/dictionaries/cif_core.dic
dictionary named 'cif_core.dic' version 2.4.2 last updated on
2011-04-26.

Automatic conversion script
Id: cif_fix_values 6909 2019-04-08 15:41:33Z antanas 
;
_cod_original_sg_symbol_H-M P2(1)/c
_cod_database_code 4515645

loop_
_symmetry_equiv_pos_as_xyz
'x, y, z'
'-x, y+1/2, -z+1/2'
'-x, -y, -z'
'x, -y-1/2, z-1/2'

loop_
_atom_site_label
_atom_site_type_symbol
_atom_site_fract_x
_atom_site_fract_y
_atom_site_fract_z
_atom_site_U_iso_or_equiv
_atom_site_adp_type
_atom_site_occupancy
_atom_site_symmetry_multiplicity
_atom_site_calc_flag
_atom_site_refinement_flags
_atom_site_disorder_assembly
_atom_site_disorder_group
N1 N 0.6904(2) 0.20653(16) 0.19564(5) 0.0394(5) Uani 1 1 d . . .
N2 N 0.8568(3) 0.8349(2) 0.10700(6) 0.0565(7) Uani 1 1 d . . .
O1 O 0.3631(2) -0.08846(14) 0.21305(4) 0.0459(5) Uani 1 1 d . . .
O2 O 0.1915(2) 0.25362(15) 0.18434(5) 0.0507(5) Uani 1 1 d . . .
O3 O 0.1877(2) 0.21473(18) 0.12864(5) 0.0610(6) Uani 1 1 d . . .
O4 O 0.5968(3) 0.29582(18) 0.11750(5) 0.0750(7) Uani 1 1 d . . .
O5 O 0.4533(3) 0.39435(16) 0.15267(5) 0.0649(6) Uani 1 1 d . . .
O6 O 0.9514(2) 0.50350(14) 0.05669(5) 0.0537(5) Uani 1 1 d . . .
O7 O 0.5488(3) 0.94831(17) 0.05794(6) 0.0728(7) Uani 1 1 d . . .
O8 O 0.7771(3) 1.01044(17) 0.03868(7) 0.0811(8) Uani 1 1 d . . .
O9 O 0.9488(3) 0.81905(19) 0.00109(6) 0.0777(7) Uani 1 1 d . A .
C1 C 0.7584(3) 0.1170(2) 0.21386(6) 0.0371(6) Uani 1 1 d . . .
C2 C 0.9190(3) 0.0931(2) 0.21939(7) 0.0482(7) Uani 1 1 d . . .
H2 H 0.9963 0.1400 0.2113 0.058 Uiso 1 1 calc R . .
C3 C 0.9626(3) -0.0016(2) 0.23704(7) 0.0530(7) Uani 1 1 d . . .
H3 H 1.0703 -0.0187 0.2408 0.064 Uiso 1 1 calc R . .
C4 C 0.8487(4) -0.0711(2) 0.24913(7) 0.0551(8) Uani 1 1 d . . .
H4 H 0.8799 -0.1350 0.2609 0.066 Uiso 1 1 calc R . .
C5 C 0.6887(3) -0.0465(2) 0.24397(7) 0.0505(7) Uani 1 1 d . . .
H5 H 0.6121 -0.0927 0.2527 0.061 Uiso 1 1 calc R . .
C6 C 0.6421(3) 0.0469(2) 0.22581(6) 0.0359(6) Uani 1 1 d . . .
C7 C 0.4771(3) 0.09168(19) 0.21677(6) 0.0345(6) Uani 1 1 d . . .
C8 C 0.5152(3) 0.1998(2) 0.19636(6) 0.0347(6) Uani 1 1 d . . .
H8 H 0.4766 0.2636 0.2089 0.042 Uiso 1 1 calc R . .
C9 C 0.4388(3) 0.2021(2) 0.15905(6) 0.0373(6) Uani 1 1 d . . .
C10 C 0.4785(3) 0.0956(2) 0.13993(6) 0.0467(7) Uani 1 1 d . . .
H10A H 0.4103 0.0916 0.1191 0.056 Uiso 1 1 calc R . .
H10B H 0.5882 0.1000 0.1333 0.056 Uiso 1 1 calc R . .
C11 C 0.4585(3) -0.0111(2) 0.16030(6) 0.0399(6) Uani 1 1 d . . .
H11 H 0.5660 -0.0397 0.1661 0.048 Uiso 1 1 calc R . .
C12 C 0.3802(3) 0.01039(19) 0.19385(6) 0.0356(6) Uani 1 1 d . . .
H12 H 0.2738 0.0417 0.1887 0.043 Uiso 1 1 calc R . .
C13 C 0.2716(4) -0.1697(2) 0.19454(8) 0.0585(8) Uani 1 1 d . . .
H13A H 0.1649 -0.1415 0.1892 0.070 Uiso 1 1 calc R . .
H13B H 0.2623 -0.2348 0.2088 0.070 Uiso 1 1 calc R . .
C14 C 0.3469(4) -0.2010(2) 0.16192(8) 0.0688(9) Uani 1 1 d . . .
H14A H 0.2795 -0.2541 0.1494 0.083 Uiso 1 1 calc R . .
H14B H 0.4499 -0.2353 0.1673 0.083 Uiso 1 1 calc R . .
C15 C 0.3689(4) -0.1002(2) 0.13980(7) 0.0587(8) Uani 1 1 d . . .
H15A H 0.2652 -0.0724 0.1316 0.070 Uiso 1 1 calc R . .
H15B H 0.4282 -0.1201 0.1201 0.070 Uiso 1 1 calc R . .
C16 C 0.3891(3) 0.1199(2) 0.24916(6) 0.0468(7) Uani 1 1 d . . .
H16A H 0.3760 0.0542 0.2624 0.070 Uiso 1 1 calc R . .
H16B H 0.2861 0.1504 0.2427 0.070 Uiso 1 1 calc R . .
H16C H 0.4504 0.1729 0.2626 0.070 Uiso 1 1 calc R . .
C17 C 0.7644(4) 0.3142(2) 0.20252(8) 0.0598(8) Uani 1 1 d . . .
H17A H 0.7405 0.3384 0.2251 0.090 Uiso 1 1 calc R . .
H17B H 0.7232 0.3667 0.1859 0.090 Uiso 1 1 calc R . .
H17C H 0.8782 0.3082 0.2011 0.090 Uiso 1 1 calc R . .
C18 C 0.2603(3) 0.2257(2) 0.15976(7) 0.0389(6) Uani 1 1 d . . .
C19 C 0.0186(4) 0.2415(3) 0.12585(9) 0.0736(10) Uani 1 1 d . . .
H19A H -0.0381 0.1942 0.1407 0.110 Uiso 1 1 calc R . .
H19B H -0.0217 0.2311 0.1026 0.110 Uiso 1 1 calc R . .
H19C H 0.0038 0.3170 0.1324 0.110 Uiso 1 1 calc R . .
C20 C 0.5070(4) 0.3006(2) 0.14004(7) 0.0488(7) Uani 1 1 d . . .
C21 C 0.5106(5) 0.4960(3) 0.13822(11) 0.0962(13) Uani 1 1 d . . .
H21A H 0.6253 0.4956 0.1392 0.144 Uiso 1 1 calc R . .
H21B H 0.4737 0.5574 0.1511 0.144 Uiso 1 1 calc R . .
H21C H 0.4706 0.5023 0.1148 0.144 Uiso 1 1 calc R . .
C22 C 0.9028(4) 0.7489(3) 0.12880(7) 0.0558(8) Uani 1 1 d . . .
C23 C 0.8816(4) 0.7426(4) 0.16438(8) 0.0812(12) Uani 1 1 d . . .
H23 H 0.8313 0.7988 0.1759 0.097 Uiso 1 1 calc R . .
C24 C 0.9381(6) 0.6502(5) 0.18132(9) 0.0985(16) Uani 1 1 d . . .
H24 H 0.9254 0.6442 0.2048 0.118 Uiso 1 1 calc R . .
C25 C 1.0122(6) 0.5669(4) 0.16489(10) 0.0977(15) Uani 1 1 d . . .
H25 H 1.0507 0.5060 0.1772 0.117 Uiso 1 1 calc R . .
C26 C 1.0303(4) 0.5728(3) 0.12981(8) 0.0715(10) Uani 1 1 d . . .
H26 H 1.0796 0.5157 0.1185 0.086 Uiso 1 1 calc R . .
C27 C 0.9743(3) 0.6643(2) 0.11189(7) 0.0490(7) Uani 1 1 d . . .
C28 C 0.9831(3) 0.6923(2) 0.07423(6) 0.0414(6) Uani 1 1 d . . .
C29 C 0.9062(3) 0.8105(2) 0.07216(6) 0.0436(7) Uani 1 1 d . . .
H29 H 0.9874 0.8640 0.0659 0.052 Uiso 1 1 calc R . .
C30 C 0.7602(3) 0.8190(2) 0.04625(6) 0.0436(7) Uani 1 1 d . A .
C31 C 0.6380(3) 0.7300(2) 0.05389(7) 0.0487(7) Uani 1 1 d . . .
H31A H 0.5569 0.7280 0.0352 0.058 Uiso 1 1 calc R . .
H31B H 0.5858 0.7503 0.0746 0.058 Uiso 1 1 calc R . .
C32 C 0.7091(3) 0.6136(2) 0.05871(6) 0.0456(7) Uani 1 1 d . . .
H32 H 0.6993 0.5925 0.0827 0.055 Uiso 1 1 calc R . .
C33 C 0.8846(3) 0.6110(2) 0.05159(6) 0.0438(7) Uani 1 1 d . . .
H33 H 0.8954 0.6317 0.0276 0.053 Uiso 1 1 calc R . .
C34 C 0.8721(4) 0.4254(2) 0.03405(8) 0.0636(9) Uani 1 1 d . . .
H34A H 0.9220 0.3537 0.0373 0.076 Uiso 1 1 calc R . .
H34B H 0.8848 0.4477 0.0105 0.076 Uiso 1 1 calc R . .
C35 C 0.6985(4) 0.4161(2) 0.04007(8) 0.0637(9) Uani 1 1 d . . .
H35A H 0.6849 0.3870 0.0629 0.076 Uiso 1 1 calc R . .
H35B H 0.6481 0.3656 0.0235 0.076 Uiso 1 1 calc R . .
C36 C 0.6196(4) 0.5288(2) 0.03662(7) 0.0561(8) Uani 1 1 d . . .
H36A H 0.6171 0.5520 0.0128 0.067 Uiso 1 1 calc R . .
H36B H 0.5102 0.5238 0.0434 0.067 Uiso 1 1 calc R . .
C37 C 1.1571(3) 0.6946(2) 0.06384(8) 0.0551(8) Uani 1 1 d . . .
H37A H 1.2160 0.7484 0.0774 0.083 Uiso 1 1 calc R . .
H37B H 1.1599 0.7137 0.0400 0.083 Uiso 1 1 calc R . .
H37C H 1.2044 0.6232 0.0676 0.083 Uiso 1 1 calc R . .
C38 C 0.8786(5) 0.9479(3) 0.11948(9) 0.0865(12) Uani 1 1 d . . .
H38A H 0.8754 0.9488 0.1440 0.130 Uiso 1 1 calc R . .
H38B H 0.7946 0.9937 0.1096 0.130 Uiso 1 1 calc R . .
H38C H 0.9800 0.9754 0.1129 0.130 Uiso 1 1 calc R . .
C39 C 0.6791(4) 0.9316(2) 0.04862(7) 0.0549(8) Uani 1 1 d . . .
C40 C 0.7142(5) 1.1213(3) 0.03779(12) 0.0993(14) Uani 1 1 d . . .
H40A H 0.6292 1.1265 0.0204 0.149 Uiso 1 1 calc R . .
H40B H 0.7976 1.1721 0.0327 0.149 Uiso 1 1 calc R . .
H40C H 0.6739 1.1391 0.0597 0.149 Uiso 1 1 calc R . .
C41 C 0.8141(5) 0.8137(3) 0.00953(8) 0.0627(9) Uani 1 1 d . . .
O10 O 0.6756(12) 0.7863(8) -0.0131(3) 0.084(2) Uani 0.60 1 d PU A 1
C42 C 0.7060(11) 0.7781(8) -0.0494(2) 0.103(3) Uani 0.60 1 d PU A 1
H42A H 0.7383 0.8488 -0.0576 0.155 Uiso 0.60 1 calc PR A 1
H42B H 0.6104 0.7548 -0.0620 0.155 Uiso 0.60 1 calc PR A 1
H42C H 0.7895 0.7253 -0.0524 0.155 Uiso 0.60 1 calc PR A 1
O10' O 0.713(2) 0.8334(13) -0.0117(4) 0.092(3) Uani 0.40 1 d PU A 2
C42' C 0.7578(19) 0.8526(13) -0.0474(3) 0.112(4) Uani 0.40 1 d PU A 2
H42D H 0.8064 0.9240 -0.0490 0.168 Uiso 0.40 1 calc PR A 2
H42E H 0.6640 0.8493 -0.0626 0.168 Uiso 0.40 1 calc PR A 2
H42F H 0.8323 0.7970 -0.0537 0.168 Uiso 0.40 1 calc PR A 2

loop_
_atom_site_aniso_label
_atom_site_aniso_U_11
_atom_site_aniso_U_22
_atom_site_aniso_U_33
_atom_site_aniso_U_23
_atom_site_aniso_U_13
_atom_site_aniso_U_12
N1 0.0349(12) 0.0338(12) 0.0498(12) 0.0031(10) 0.0049(10) -0.0080(10)
N2 0.0553(17) 0.0634(17) 0.0510(14) -0.0228(13) 0.0043(12) 0.0031(13)
O1 0.0477(12) 0.0358(10) 0.0539(11) 0.0046(8) -0.0008(9) -0.0130(8)
O2 0.0456(12) 0.0572(12) 0.0506(11) -0.0058(9) 0.0137(10) 0.0062(9)
O3 0.0517(13) 0.0843(15) 0.0464(11) -0.0029(10) -0.0033(10) 0.0102(11)
O4 0.0920(18) 0.0744(15) 0.0626(13) 0.0151(11) 0.0418(13) -0.0038(13)
O5 0.0760(16) 0.0387(12) 0.0824(14) 0.0129(11) 0.0260(13) 0.0016(10)
O6 0.0616(13) 0.0379(11) 0.0612(12) -0.0063(9) -0.0007(10) 0.0047(10)
O7 0.0594(15) 0.0583(14) 0.1034(17) 0.0056(12) 0.0298(14) 0.0149(11)
O8 0.0697(16) 0.0462(13) 0.131(2) 0.0220(13) 0.0401(15) 0.0132(11)
O9 0.0788(18) 0.0889(17) 0.0692(14) 0.0214(12) 0.0386(14) 0.0190(13)
C1 0.0388(16) 0.0385(15) 0.0343(13) -0.0031(11) 0.0041(12) -0.0066(12)
C2 0.0375(17) 0.0554(18) 0.0519(16) 0.0077(14) 0.0050(14) -0.0092(14)
C3 0.0358(16) 0.062(2) 0.0601(17) 0.0068(15) -0.0049(14) 0.0008(15)
C4 0.053(2) 0.0500(18) 0.0604(18) 0.0143(15) -0.0106(15) -0.0021(15)
C5 0.0450(18) 0.0536(18) 0.0523(16) 0.0166(14) -0.0036(14) -0.0139(14)
C6 0.0354(15) 0.0393(15) 0.0331(12) 0.0008(11) 0.0028(11) -0.0078(12)
C7 0.0349(15) 0.0368(14) 0.0325(12) -0.0030(11) 0.0068(11) -0.0061(11)
C8 0.0333(15) 0.0340(14) 0.0374(13) -0.0041(11) 0.0077(11) -0.0023(11)
C9 0.0403(16) 0.0364(15) 0.0360(13) 0.0010(11) 0.0104(12) 0.0009(12)
C10 0.0543(18) 0.0518(17) 0.0349(13) -0.0047(12) 0.0115(13) 0.0045(14)
C11 0.0390(15) 0.0400(15) 0.0408(14) -0.0083(12) 0.0029(12) 0.0031(12)
C12 0.0308(14) 0.0349(14) 0.0412(13) 0.0006(11) 0.0035(11) -0.0015(11)
C13 0.060(2) 0.0430(17) 0.072(2) -0.0048(15) -0.0043(17) -0.0188(15)
C14 0.079(2) 0.0456(19) 0.081(2) -0.0187(17) -0.0057(19) -0.0134(17)
C15 0.064(2) 0.059(2) 0.0530(17) -0.0169(15) -0.0002(16) -0.0047(16)
C16 0.0481(18) 0.0534(17) 0.0405(14) -0.0063(13) 0.0153(13) -0.0128(13)
C17 0.051(2) 0.0444(18) 0.083(2) 0.0078(16) -0.0003(17) -0.0142(14)
C18 0.0445(17) 0.0310(14) 0.0414(15) 0.0018(12) 0.0034(13) -0.0029(12)
C19 0.051(2) 0.091(3) 0.077(2) -0.0035(19) -0.0124(18) 0.0085(18)
C20 0.0521(19) 0.0488(18) 0.0462(15) 0.0103(14) 0.0097(14) 0.0011(14)
C21 0.112(3) 0.045(2) 0.133(3) 0.034(2) 0.024(3) -0.010(2)
C22 0.0469(19) 0.076(2) 0.0441(16) -0.0066(16) 0.0001(14) -0.0164(16)
C23 0.064(2) 0.132(3) 0.0475(19) -0.018(2) 0.0055(17) -0.026(2)
C24 0.102(4) 0.150(4) 0.043(2) 0.012(3) -0.004(2) -0.058(3)
C25 0.128(4) 0.106(3) 0.056(2) 0.028(2) -0.027(2) -0.055(3)
C26 0.091(3) 0.059(2) 0.062(2) 0.0095(17) -0.0151(19) -0.0228(19)
C27 0.0472(18) 0.0532(18) 0.0461(15) -0.0009(14) -0.0028(14) -0.0135(14)
C28 0.0441(17) 0.0402(16) 0.0403(14) -0.0024(12) 0.0059(13) -0.0008(13)
C29 0.0442(17) 0.0400(16) 0.0476(15) -0.0044(12) 0.0114(13) -0.0017(13)
C30 0.0454(17) 0.0444(16) 0.0419(14) 0.0034(12) 0.0109(13) 0.0065(13)
C31 0.0434(17) 0.0539(18) 0.0487(15) -0.0075(14) 0.0023(13) 0.0006(14)
C32 0.0550(18) 0.0450(17) 0.0371(14) -0.0022(12) 0.0049(13) -0.0078(14)
C33 0.0531(18) 0.0378(16) 0.0406(14) -0.0018(12) 0.0047(13) 0.0002(13)
C34 0.084(3) 0.0414(18) 0.0656(19) -0.0114(15) 0.0037(18) -0.0004(16)
C35 0.077(2) 0.050(2) 0.0632(19) -0.0060(15) -0.0013(18) -0.0179(17)
C36 0.062(2) 0.0503(19) 0.0553(17) -0.0041(14) -0.0028(16) -0.0112(15)
C37 0.0443(18) 0.0532(18) 0.0680(19) -0.0018(15) 0.0041(15) 0.0034(14)
C38 0.082(3) 0.082(3) 0.094(3) -0.046(2) -0.012(2) 0.027(2)
C39 0.054(2) 0.0519(19) 0.0605(18) 0.0060(15) 0.0183(16) 0.0100(16)
C40 0.094(3) 0.042(2) 0.165(4) 0.027(2) 0.039(3) 0.0195(19)
C41 0.073(2) 0.069(2) 0.0478(18) 0.0185(16) 0.0169(19) 0.0324(19)
O10 0.065(5) 0.152(7) 0.034(2) 0.002(4) 0.003(3) 0.015(4)
C42 0.086(5) 0.183(8) 0.041(3) 0.007(5) 0.007(3) 0.013(5)
O10' 0.074(6) 0.170(9) 0.034(3) 0.008(6) 0.007(4) 0.035(5)
C42' 0.101(8) 0.195(10) 0.040(4) 0.021(7) 0.009(5) 0.032(7)

loop_
_atom_type_symbol
_atom_type_description
_atom_type_scat_dispersion_real
_atom_type_scat_dispersion_imag
_atom_type_scat_source
C C 0.0033 0.0016 'International Tables Vol C Tables 4.2.6.8 and 6.1.1.4'
H H 0.0000 0.0000 'International Tables Vol C Tables 4.2.6.8 and 6.1.1.4'
N N 0.0061 0.0033 'International Tables Vol C Tables 4.2.6.8 and 6.1.1.4'
O O 0.0106 0.0060 'International Tables Vol C Tables 4.2.6.8 and 6.1.1.4'

loop_
_geom_angle_atom_site_label_1
_geom_angle_atom_site_label_2
_geom_angle_atom_site_label_3
_geom_angle
C1 N1 C17 116.2(2)
C1 N1 C8 109.01(18)
C17 N1 C8 117.3(2)
C22 N2 C38 118.3(3)
C22 N2 C29 109.5(2)
C38 N2 C29 117.4(3)
C13 O1 C12 112.5(2)
C18 O3 C19 116.1(2)
C20 O5 C21 117.3(2)
C33 O6 C34 110.6(2)
C39 O8 C40 116.5(2)
C2 C1 C6 120.9(2)
C2 C1 N1 127.4(2)
C6 C1 N1 111.7(2)
C3 C2 C1 118.8(2)
C3 C2 H2 120.6
C1 C2 H2 120.6
C4 C3 C2 120.8(3)
C4 C3 H3 119.6
C2 C3 H3 119.6
C3 C4 C5 120.3(3)
C3 C4 H4 119.8
C5 C4 H4 119.8
C4 C5 C6 119.9(2)
C4 C5 H5 120.0
C6 C5 H5 120.0
C5 C6 C1 119.3(2)
C5 C6 C7 130.2(2)
C1 C6 C7 110.5(2)
C6 C7 C12 110.7(2)
C6 C7 C16 111.2(2)
C12 C7 C16 111.17(19)
C6 C7 C8 102.12(19)
C12 C7 C8 110.81(19)
C16 C7 C8 110.48(19)
N1 C8 C9 109.94(18)
N1 C8 C7 106.57(19)
C9 C8 C7 113.76(19)
N1 C8 H8 108.8
C9 C8 H8 108.8
C7 C8 H8 108.8
C18 C9 C20 104.8(2)
C18 C9 C10 113.8(2)
C20 C9 C10 108.9(2)
C18 C9 C8 109.89(19)
C20 C9 C8 108.7(2)
C10 C9 C8 110.5(2)
C11 C10 C9 115.16(19)
C11 C10 H10A 108.5
C9 C10 H10A 108.5
C11 C10 H10B 108.5
C9 C10 H10B 108.5
H10A C10 H10B 107.5
C12 C11 C15 110.6(2)
C12 C11 C10 111.5(2)
C15 C11 C10 113.1(2)
C12 C11 H11 107.1
C15 C11 H11 107.1
C10 C11 H11 107.1
O1 C12 C11 111.68(19)
O1 C12 C7 107.39(19)
C11 C12 C7 111.96(19)
O1 C12 H12 108.6
C11 C12 H12 108.6
C7 C12 H12 108.6
O1 C13 C14 111.5(2)
O1 C13 H13A 109.3
C14 C13 H13A 109.3
O1 C13 H13B 109.3
C14 C13 H13B 109.3
H13A C13 H13B 108.0
C13 C14 C15 110.5(2)
C13 C14 H14A 109.6
C15 C14 H14A 109.6
C13 C14 H14B 109.6
C15 C14 H14B 109.6
H14A C14 H14B 108.1
C14 C15 C11 110.2(2)
C14 C15 H15A 109.6
C11 C15 H15A 109.6
C14 C15 H15B 109.6
C11 C15 H15B 109.6
H15A C15 H15B 108.1
C7 C16 H16A 109.5
C7 C16 H16B 109.5
H16A C16 H16B 109.5
C7 C16 H16C 109.5
H16A C16 H16C 109.5
H16B C16 H16C 109.5
N1 C17 H17A 109.5
N1 C17 H17B 109.5
H17A C17 H17B 109.5
N1 C17 H17C 109.5
H17A C17 H17C 109.5
H17B C17 H17C 109.5
O2 C18 O3 122.9(3)
O2 C18 C9 125.7(2)
O3 C18 C9 111.3(2)
O3 C19 H19A 109.5
O3 C19 H19B 109.5
H19A C19 H19B 109.5
O3 C19 H19C 109.5
H19A C19 H19C 109.5
H19B C19 H19C 109.5
O4 C20 O5 123.9(3)
O4 C20 C9 126.0(3)
O5 C20 C9 110.2(2)
O5 C21 H21A 109.5
O5 C21 H21B 109.5
H21A C21 H21B 109.5
O5 C21 H21C 109.5
H21A C21 H21C 109.5
H21B C21 H21C 109.5
C27 C22 N2 112.4(2)
C27 C22 C23 120.8(3)
N2 C22 C23 126.8(3)
C24 C23 C22 117.4(4)
C24 C23 H23 121.3
C22 C23 H23 121.3
C25 C24 C23 122.1(4)
C25 C24 H24 118.9
C23 C24 H24 118.9
C24 C25 C26 120.2(4)
C24 C25 H25 119.9
C26 C25 H25 119.9
C27 C26 C25 119.3(4)
C27 C26 H26 120.4
C25 C26 H26 120.4
C22 C27 C26 120.1(3)
C22 C27 C28 110.1(3)
C26 C27 C28 129.7(3)
C27 C28 C37 110.9(2)
C27 C28 C33 111.3(2)
C37 C28 C33 110.4(2)
C27 C28 C29 102.3(2)
C37 C28 C29 111.2(2)
C33 C28 C29 110.5(2)
N2 C29 C30 109.8(2)
N2 C29 C28 105.7(2)
C30 C29 C28 113.7(2)
N2 C29 H29 109.2
C30 C29 H29 109.2
C28 C29 H29 109.2
C41 C30 C31 112.9(2)
C41 C30 C39 104.4(2)
C31 C30 C39 108.3(2)
C41 C30 C29 110.3(2)
C31 C30 C29 109.8(2)
C39 C30 C29 111.0(2)
C30 C31 C32 114.4(2)
C30 C31 H31A 108.7
C32 C31 H31A 108.7
C30 C31 H31B 108.7
C32 C31 H31B 108.7
H31A C31 H31B 107.6
C33 C32 C36 109.8(2)
C33 C32 C31 111.7(2)
C36 C32 C31 112.1(2)
C33 C32 H32 107.7
C36 C32 H32 107.7
C31 C32 H32 107.7
O6 C33 C32 111.8(2)
O6 C33 C28 108.1(2)
C32 C33 C28 112.3(2)
O6 C33 H33 108.2
C32 C33 H33 108.2
C28 C33 H33 108.2
O6 C34 C35 112.1(2)
O6 C34 H34A 109.2
C35 C34 H34A 109.2
O6 C34 H34B 109.2
C35 C34 H34B 109.2
H34A C34 H34B 107.9
C34 C35 C36 110.0(2)
C34 C35 H35A 109.7
C36 C35 H35A 109.7
C34 C35 H35B 109.7
C36 C35 H35B 109.7
H35A C35 H35B 108.2
C32 C36 C35 111.1(3)
C32 C36 H36A 109.4
C35 C36 H36A 109.4
C32 C36 H36B 109.4
C35 C36 H36B 109.4
H36A C36 H36B 108.0
C28 C37 H37A 109.5
C28 C37 H37B 109.5
H37A C37 H37B 109.5
C28 C37 H37C 109.5
H37A C37 H37C 109.5
H37B C37 H37C 109.5
N2 C38 H38A 109.5
N2 C38 H38B 109.5
H38A C38 H38B 109.5
N2 C38 H38C 109.5
H38A C38 H38C 109.5
H38B C38 H38C 109.5
O7 C39 O8 123.9(3)
O7 C39 C30 126.2(3)
O8 C39 C30 109.9(2)
O8 C40 H40A 109.5
O8 C40 H40B 109.5
H40A C40 H40B 109.5
O8 C40 H40C 109.5
H40A C40 H40C 109.5
H40B C40 H40C 109.5
O10' C41 O9 116.8(8)
O10' C41 O10 25.9(9)
O9 C41 O10 125.3(5)
O10' C41 C30 114.4(9)
O9 C41 C30 126.0(3)
O10 C41 C30 108.2(5)
C42 O10 C41 115.5(7)
C41 O10' C42' 118.9(12)
O10' C42' H42D 109.5
O10' C42' H42E 109.5
H42D C42' H42E 109.5
O10' C42' H42F 109.5
H42D C42' H42F 109.5
H42E C42' H42F 109.5

loop_
_geom_bond_atom_site_label_1
_geom_bond_atom_site_label_2
_geom_bond_distance
N1 C1 1.402(3)
N1 C17 1.465(3)
N1 C8 1.471(3)
N2 C22 1.387(4)
N2 C38 1.462(4)
N2 C29 1.473(3)
O1 C13 1.422(3)
O1 C12 1.425(3)
O2 C18 1.194(3)
O3 C18 1.335(3)
O3 C19 1.451(4)
O4 C20 1.190(3)
O5 C20 1.328(3)
O5 C21 1.448(3)
O6 C33 1.428(3)
O6 C34 1.434(3)
O7 C39 1.186(3)
O8 C39 1.332(3)
O8 C40 1.444(4)
O9 C41 1.194(4)
C1 C2 1.382(4)
C1 C6 1.392(3)
C2 C3 1.378(4)
C2 H2 0.9300
C3 C4 1.375(4)
C3 H3 0.9300
C4 C5 1.378(4)
C4 H4 0.9300
C5 C6 1.381(4)
C5 H5 0.9300
C6 C7 1.509(3)
C7 C12 1.534(3)
C7 C16 1.536(3)
C7 C8 1.576(3)
C8 C9 1.559(3)
C8 H8 0.9800
C9 C18 1.524(4)
C9 C20 1.532(3)
C9 C10 1.537(3)
C10 C11 1.533(3)
C10 H10A 0.9700
C10 H10B 0.9700
C11 C12 1.519(3)
C11 C15 1.519(4)
C11 H11 0.9800
C12 H12 0.9800
C13 C14 1.500(4)
C13 H13A 0.9700
C13 H13B 0.9700
C14 C15 1.513(4)
C14 H14A 0.9700
C14 H14B 0.9700
C15 H15A 0.9700
C15 H15B 0.9700
C16 H16A 0.9600
C16 H16B 0.9600
C16 H16C 0.9600
C17 H17A 0.9600
C17 H17B 0.9600
C17 H17C 0.9600
C19 H19A 0.9600
C19 H19B 0.9600
C19 H19C 0.9600
C21 H21A 0.9600
C21 H21B 0.9600
C21 H21C 0.9600
C22 C27 1.375(4)
C22 C23 1.412(4)
C23 C24 1.372(6)
C23 H23 0.9300
C24 C25 1.364(6)
C24 H24 0.9300
C25 C26 1.388(5)
C25 H25 0.9300
C26 C27 1.380(4)
C26 H26 0.9300
C27 C28 1.514(4)
C28 C37 1.535(4)
C28 C33 1.535(4)
C28 C29 1.572(4)
C29 C30 1.548(4)
C29 H29 0.9800
C30 C41 1.527(4)
C30 C31 1.528(4)
C30 C39 1.530(4)
C31 C32 1.540(4)
C31 H31A 0.9700
C31 H31B 0.9700
C32 C33 1.511(4)
C32 C36 1.514(4)
C32 H32 0.9800
C33 H33 0.9800
C34 C35 1.490(4)
C34 H34A 0.9700
C34 H34B 0.9700
C35 C36 1.521(4)
C35 H35A 0.9700
C35 H35B 0.9700
C36 H36A 0.9700
C36 H36B 0.9700
C37 H37A 0.9600
C37 H37B 0.9600
C37 H37C 0.9600
C38 H38A 0.9600
C38 H38B 0.9600
C38 H38C 0.9600
C40 H40A 0.9600
C40 H40B 0.9600
C40 H40C 0.9600
C41 O10' 1.179(18)
C41 O10 1.459(10)
O10 C42 1.454(11)
C42 H42A 0.9600
C42 H42B 0.9600
C42 H42C 0.9600
O10' C42' 1.482(17)
C42' H42D 0.9600
C42' H42E 0.9600
C42' H42F 0.9600

loop_
_geom_torsion_atom_site_label_1
_geom_torsion_atom_site_label_2
_geom_torsion_atom_site_label_3
_geom_torsion_atom_site_label_4
_geom_torsion
C17 N1 C1 C2 -44.5(3)
C8 N1 C1 C2 -179.7(2)
C17 N1 C1 C6 137.7(2)
C8 N1 C1 C6 2.4(3)
C6 C1 C2 C3 -0.1(4)
N1 C1 C2 C3 -177.7(2)
C1 C2 C3 C4 -0.3(4)
C2 C3 C4 C5 -0.5(5)
C3 C4 C5 C6 1.7(4)
C4 C5 C6 C1 -2.0(4)
C4 C5 C6 C7 -179.9(3)
C2 C1 C6 C5 1.2(4)
N1 C1 C6 C5 179.2(2)
C2 C1 C6 C7 179.6(2)
N1 C1 C6 C7 -2.5(3)
C5 C6 C7 C12 -62.5(3)
C1 C6 C7 C12 119.4(2)
C5 C6 C7 C16 61.7(3)
C1 C6 C7 C16 -116.4(2)
C5 C6 C7 C8 179.5(2)
C1 C6 C7 C8 1.4(2)
C1 N1 C8 C9 -125.1(2)
C17 N1 C8 C9 100.2(3)
C1 N1 C8 C7 -1.4(2)
C17 N1 C8 C7 -136.1(2)
C6 C7 C8 N1 0.0(2)
C12 C7 C8 N1 -118.0(2)
C16 C7 C8 N1 118.4(2)
C6 C7 C8 C9 121.3(2)
C12 C7 C8 C9 3.3(3)
C16 C7 C8 C9 -120.3(2)
N1 C8 C9 C18 -165.14(19)
C7 C8 C9 C18 75.4(2)
N1 C8 C9 C20 -51.0(3)
C7 C8 C9 C20 -170.4(2)
N1 C8 C9 C10 68.4(2)
C7 C8 C9 C10 -51.0(3)
C18 C9 C10 C11 -79.0(3)
C20 C9 C10 C11 164.5(2)
C8 C9 C10 C11 45.2(3)
C9 C10 C11 C12 8.1(3)
C9 C10 C11 C15 133.5(2)
C13 O1 C12 C11 -58.2(3)
C13 O1 C12 C7 178.7(2)
C15 C11 C12 O1 53.9(3)
C10 C11 C12 O1 -179.3(2)
C15 C11 C12 C7 174.4(2)
C10 C11 C12 C7 -58.9(3)
C6 C7 C12 O1 62.3(2)
C16 C7 C12 O1 -61.9(3)
C8 C7 C12 O1 174.87(18)
C6 C7 C12 C11 -60.6(3)
C16 C7 C12 C11 175.2(2)
C8 C7 C12 C11 51.9(3)
C12 O1 C13 C14 59.8(3)
O1 C13 C14 C15 -56.8(4)
C13 C14 C15 C11 53.0(4)
C12 C11 C15 C14 -51.5(3)
C10 C11 C15 C14 -177.4(2)
C19 O3 C18 O2 1.5(4)
C19 O3 C18 C9 -176.5(2)
C20 C9 C18 O2 -106.8(3)
C10 C9 C18 O2 134.3(3)
C8 C9 C18 O2 9.8(3)
C20 C9 C18 O3 71.1(3)
C10 C9 C18 O3 -47.8(3)
C8 C9 C18 O3 -172.3(2)
C21 O5 C20 O4 -1.0(5)
C21 O5 C20 C9 178.1(3)
C18 C9 C20 O4 -132.9(3)
C10 C9 C20 O4 -10.8(4)
C8 C9 C20 O4 109.6(3)
C18 C9 C20 O5 48.0(3)
C10 C9 C20 O5 170.1(2)
C8 C9 C20 O5 -69.5(3)
C38 N2 C22 C27 -140.6(3)
C29 N2 C22 C27 -2.5(3)
C38 N2 C22 C23 39.9(4)
C29 N2 C22 C23 178.0(3)
C27 C22 C23 C24 1.4(5)
N2 C22 C23 C24 -179.2(3)
C22 C23 C24 C25 0.0(6)
C23 C24 C25 C26 -1.1(6)
C24 C25 C26 C27 0.8(6)
N2 C22 C27 C26 178.8(3)
C23 C22 C27 C26 -1.7(4)
N2 C22 C27 C28 0.8(3)
C23 C22 C27 C28 -179.6(3)
C25 C26 C27 C22 0.6(5)
C25 C26 C27 C28 178.1(3)
C22 C27 C28 C37 119.7(3)
C26 C27 C28 C37 -58.0(4)
C22 C27 C28 C33 -116.9(3)
C26 C27 C28 C33 65.4(4)
C22 C27 C28 C29 1.0(3)
C26 C27 C28 C29 -176.7(3)
C22 N2 C29 C30 126.0(2)
C38 N2 C29 C30 -95.5(3)
C22 N2 C29 C28 3.0(3)
C38 N2 C29 C28 141.6(3)
C27 C28 C29 N2 -2.4(3)
C37 C28 C29 N2 -120.9(2)
C33 C28 C29 N2 116.1(2)
C27 C28 C29 C30 -122.9(2)
C37 C28 C29 C30 118.6(2)
C33 C28 C29 C30 -4.4(3)
N2 C29 C30 C41 170.2(2)
C28 C29 C30 C41 -71.6(3)
N2 C29 C30 C31 -64.7(3)
C28 C29 C30 C31 53.4(3)
N2 C29 C30 C39 55.0(3)
C28 C29 C30 C39 173.1(2)
C41 C30 C31 C32 75.1(3)
C39 C30 C31 C32 -169.8(2)
C29 C30 C31 C32 -48.5(3)
C30 C31 C32 C33 -5.2(3)
C30 C31 C32 C36 -128.9(2)
C34 O6 C33 C32 60.6(3)
C34 O6 C33 C28 -175.3(2)
C36 C32 C33 O6 -56.1(3)
C31 C32 C33 O6 178.9(2)
C36 C32 C33 C28 -177.8(2)
C31 C32 C33 C28 57.2(3)
C27 C28 C33 O6 -62.2(3)
C37 C28 C33 O6 61.5(3)
C29 C28 C33 O6 -175.08(19)
C27 C28 C33 C32 61.6(3)
C37 C28 C33 C32 -174.8(2)
C29 C28 C33 C32 -51.3(3)
C33 O6 C34 C35 -61.0(3)
O6 C34 C35 C36 56.3(3)
C33 C32 C36 C35 51.5(3)
C31 C32 C36 C35 176.3(2)
C34 C35 C36 C32 -51.8(3)
C40 O8 C39 O7 -3.4(5)
C40 O8 C39 C30 176.9(3)
C41 C30 C39 O7 127.1(4)
C31 C30 C39 O7 6.6(4)
C29 C30 C39 O7 -114.0(4)
C41 C30 C39 O8 -53.2(3)
C31 C30 C39 O8 -173.7(2)
C29 C30 C39 O8 65.7(3)
C31 C30 C41 O10' 65.7(8)
C39 C30 C41 O10' -51.7(8)
C29 C30 C41 O10' -171.0(8)
C31 C30 C41 O9 -133.9(3)
C39 C30 C41 O9 108.7(3)
C29 C30 C41 O9 -10.6(4)
C31 C30 C41 O10 38.6(5)
C39 C30 C41 O10 -78.8(5)
C29 C30 C41 O10 162.0(5)
O10' C41 O10 C42 71(3)
O9 C41 O10 C42 -7.5(10)
C30 C41 O10 C42 179.9(6)
O9 C41 O10' C42' 5.7(15)
O10 C41 O10' C42' -111(3)
C30 C41 O10' C42' 167.9(9)
